data_4100185
_journal_name_full 'Journal of the American Chemical Society'
_journal_paper_doi 10.1021/ja051576x
_journal_year 2005
_chemical_formula_moiety 'C37 H25 I1 O2 Ru1'
_chemical_formula_sum 'C37 H25 I O2 Ru'
_chemical_formula_weight 729.54
_space_group_IT_number 2
_space_group_name_Hall '-P 1'
_space_group_name_H-M_alt 'P -1'
_symmetry_cell_setting triclinic
_symmetry_space_group_name_Hall '-P 1'
_symmetry_space_group_name_H-M 'P -1'
_cell_angle_alpha 100.890(3)
_cell_angle_beta 90.896(4)
_cell_angle_gamma 97.498(3)
_cell_formula_units_Z 2
_cell_length_a 7.9216(4)
_cell_length_b 10.1467(4)
_cell_length_c 19.4333(8)
_cell_measurement_temperature 293(2)
_cell_volume 1519.46(12)
_exptl_crystal_density_diffrn 1.595
_cod_database_code 4100185

loop_
_symmetry_equiv_pos_as_xyz
'x, y, z'
'-x, -y, -z'

loop_
_atom_site_label
_atom_site_type_symbol
_atom_site_fract_x
_atom_site_fract_y
_atom_site_fract_z
_atom_site_U_iso_or_equiv
_atom_site_adp_type
_atom_site_occupancy
_atom_site_calc_flag
_atom_site_refinement_flags
_atom_site_disorder_group
_atom_site_disorder_assembly
C8 C 0.8818(4) 0.8445(3) 0.25962(16) 0.0368(8) Uani 1 d . . .
C11 C 1.0850(6) 1.0905(5) 0.2591(2) 0.0659(12) Uani 1 d . . .
H11 H 1.1517 1.1731 0.2593 0.079 Uiso 1 calc R . .
C12 C 0.9393(6) 1.0538(4) 0.2179(2) 0.0625(12) Uani 1 d . . .
H12 H 0.9089 1.1115 0.1893 0.075 Uiso 1 calc R . .
C13 C 0.8364(5) 0.9340(4) 0.21744(19) 0.0489(9) Uani 1 d . . .
H13 H 0.7369 0.9118 0.1893 0.059 Uiso 1 calc R . .
C18 C 0.9634(6) 0.6788(5) 0.0379(2) 0.0780(14) Uani 1 d . . .
H18 H 1.0764 0.6938 0.0258 0.094 Uiso 1 calc R . .
C1 C 0.4127(5) 0.7488(4) 0.3422(2) 0.0597(11) Uani 1 d . . .
C2 C 0.4091(5) 0.7603(4) 0.2065(2) 0.0573(11) Uani 1 d . . .
C3 C 0.7507(4) 0.6443(3) 0.31729(15) 0.0318(7) Uani 1 d . . .
C4 C 0.6703(4) 0.5084(3) 0.29181(15) 0.0326(7) Uani 1 d . . .
C5 C 0.6632(4) 0.4859(3) 0.21561(15) 0.0316(7) Uani 1 d . . .
C6 C 0.7291(4) 0.6100(3) 0.19573(15) 0.0325(7) Uani 1 d . . .
C7 C 0.7831(4) 0.7106(3) 0.25814(15) 0.0332(8) Uani 1 d . . .
C9 C 1.0324(4) 0.8816(4) 0.29998(18) 0.0429(9) Uani 1 d . . .
H9 H 1.067 0.8232 0.3273 0.052 Uiso 1 calc R . .
C10 C 1.1324(5) 1.0049(5) 0.3001(2) 0.0568(11) Uani 1 d . . .
H10 H 1.2319 1.0293 0.3282 0.068 Uiso 1 calc R . .
C14 C 0.7599(4) 0.6328(3) 0.12319(16) 0.0376(8) Uani 1 d . . .
C15 C 0.6300(5) 0.6289(4) 0.07414(18) 0.0520(10) Uani 1 d . . .
H15 H 0.517 0.6102 0.0856 0.062 Uiso 1 calc R . .
C16 C 0.6691(7) 0.6533(5) 0.0073(2) 0.0703(13) Uani 1 d . . .
H16 H 0.5819 0.6534 -0.0253 0.084 Uiso 1 calc R . .
C17 C 0.8357(7) 0.6771(5) -0.0102(2) 0.0805(15) Uani 1 d . . .
H17 H 0.8617 0.692 -0.0548 0.097 Uiso 1 calc R . .
C19 C 0.9260(5) 0.6585(4) 0.10423(19) 0.0561(10) Uani 1 d . . .
H19 H 1.0144 0.6622 0.1369 0.067 Uiso 1 calc R . .
C20 C 0.6199(4) 0.3521(3) 0.16876(15) 0.0345(8) Uani 1 d . . .
C21 C 0.7307(5) 0.3109(4) 0.11736(18) 0.0494(9) Uani 1 d . . .
H21 H 0.8245 0.3704 0.1092 0.059 Uiso 1 calc R . .
C22 C 0.7010(7) 0.1804(4) 0.07803(19) 0.0652(12) Uani 1 d . . .
H22 H 0.7756 0.153 0.0434 0.078 Uiso 1 calc R . .
C23 C 0.5646(7) 0.0916(4) 0.0892(2) 0.0627(12) Uani 1 d . . .
H23 H 0.5472 0.004 0.063 0.075 Uiso 1 calc R . .
C24 C 0.4542(6) 0.1323(4) 0.1390(2) 0.0632(11) Uani 1 d . . .
H24 H 0.3598 0.0726 0.1464 0.076 Uiso 1 calc R . .
C25 C 0.4814(5) 0.2623(4) 0.1788(2) 0.0530(10) Uani 1 d . . .
H25 H 0.4049 0.289 0.2128 0.064 Uiso 1 calc R . .
C26 C 0.6300(4) 0.4040(3) 0.33525(15) 0.0342(7) Uani 1 d . . .
C27 C 0.7078(5) 0.2879(4) 0.32324(18) 0.0500(10) Uani 1 d . . .
H27 H 0.7822 0.2751 0.2868 0.06 Uiso 1 calc R . .
C28 C 0.6780(6) 0.1914(4) 0.3637(2) 0.0610(11) Uani 1 d . . .
H28 H 0.7317 0.114 0.3545 0.073 Uiso 1 calc R . .
C29 C 0.5689(6) 0.2084(5) 0.4181(2) 0.0627(11) Uani 1 d . . .
H29 H 0.548 0.1429 0.4456 0.075 Uiso 1 calc R . .
C30 C 0.4907(6) 0.3241(5) 0.4313(2) 0.0606(11) Uani 1 d . . .
H30 H 0.4178 0.3371 0.4683 0.073 Uiso 1 calc R . .
C31 C 0.5202(5) 0.4202(4) 0.38993(18) 0.0493(9) Uani 1 d . . .
H31 H 0.4656 0.4971 0.3989 0.059 Uiso 1 calc R . .
C32 C 0.8073(4) 0.7020(3) 0.39102(16) 0.0356(7) Uani 1 d . . .
C33 C 0.9120(5) 0.6325(4) 0.42491(17) 0.0456(9) Uani 1 d . . .
H33 H 0.9391 0.5494 0.4018 0.055 Uiso 1 calc R . .
C34 C 0.9759(5) 0.6842(4) 0.4917(2) 0.0611(11) Uani 1 d . . .
H34 H 1.0454 0.6363 0.5138 0.073 Uiso 1 calc R . .
C35 C 0.9373(5) 0.8070(5) 0.52612(19) 0.0627(12) Uani 1 d . . .
H35 H 0.9803 0.8418 0.5717 0.075 Uiso 1 calc R . .
C36 C 0.8359(5) 0.8786(4) 0.49378(18) 0.0539(10) Uani 1 d . . .
H36 H 0.8097 0.9616 0.5174 0.065 Uiso 1 calc R . .
C37 C 0.7731(4) 0.8277(4) 0.42639(17) 0.0424(8) Uani 1 d . . .
H37 H 0.7071 0.8778 0.4041 0.051 Uiso 1 calc R . .
I1 I 0.18908(3) 0.50148(3) 0.246324(17) 0.06709(12) Uani 1 d . . .
O1 O 0.3612(4) 0.8061(4) 0.39213(16) 0.0974(12) Uani 1 d . . .
O2 O 0.3554(4) 0.8241(4) 0.17100(18) 0.0903(11) Uani 1 d . . .
Ru Ru 0.50197(3) 0.65344(3) 0.262480(13) 0.03503(9) Uani 1 d . . .

loop_
_atom_site_aniso_label
_atom_site_aniso_U_11
_atom_site_aniso_U_22
_atom_site_aniso_U_33
_atom_site_aniso_U_23
_atom_site_aniso_U_13
_atom_site_aniso_U_12
C8 0.0416(18) 0.028(2) 0.0396(17) 0.0024(14) 0.0067(14) 0.0069(17)
C11 0.067(3) 0.039(3) 0.086(3) 0.005(2) 0.030(3) -0.007(2)
C12 0.083(3) 0.041(3) 0.071(3) 0.027(2) 0.021(2) 0.008(3)
C13 0.056(2) 0.037(3) 0.056(2) 0.0174(18) 0.0031(17) 0.000(2)
C18 0.069(3) 0.113(4) 0.057(3) 0.035(3) 0.025(2) 0.003(3)
C1 0.038(2) 0.074(3) 0.065(3) 0.003(2) -0.0022(18) 0.016(2)
C2 0.044(2) 0.061(3) 0.077(3) 0.029(2) 0.0151(19) 0.017(2)
C3 0.0302(15) 0.032(2) 0.0350(16) 0.0100(14) 0.0017(12) 0.0039(15)
C4 0.0331(16) 0.030(2) 0.0372(16) 0.0115(14) 0.0033(13) 0.0054(15)
C5 0.0299(15) 0.032(2) 0.0332(15) 0.0065(14) 0.0026(12) 0.0061(15)
C6 0.0331(16) 0.031(2) 0.0354(16) 0.0107(14) 0.0041(13) 0.0059(15)
C7 0.0287(15) 0.033(2) 0.0402(17) 0.0124(14) 0.0054(13) 0.0037(15)
C9 0.0400(19) 0.038(3) 0.051(2) 0.0119(16) 0.0078(15) 0.0017(18)
C10 0.049(2) 0.050(3) 0.065(2) 0.003(2) 0.0075(19) -0.007(2)
C14 0.0464(19) 0.033(2) 0.0354(16) 0.0117(14) 0.0023(14) 0.0043(16)
C15 0.054(2) 0.058(3) 0.045(2) 0.0155(18) -0.0036(17) 0.004(2)
C16 0.089(3) 0.083(4) 0.041(2) 0.019(2) -0.013(2) 0.009(3)
C17 0.106(4) 0.097(4) 0.045(2) 0.033(2) 0.015(3) 0.005(3)
C19 0.047(2) 0.079(3) 0.046(2) 0.025(2) 0.0069(16) 0.006(2)
C20 0.0388(17) 0.032(2) 0.0332(16) 0.0093(14) 0.0007(13) 0.0017(16)
C21 0.062(2) 0.040(2) 0.046(2) 0.0068(17) 0.0127(17) 0.0055(19)
C22 0.100(4) 0.047(3) 0.046(2) 0.0001(19) 0.025(2) 0.012(3)
C23 0.101(4) 0.034(3) 0.048(2) -0.0004(18) -0.007(2) 0.004(3)
C24 0.063(3) 0.042(3) 0.076(3) 0.005(2) -0.001(2) -0.010(2)
C25 0.057(2) 0.039(3) 0.061(2) 0.0039(18) 0.0094(18) 0.007(2)
C26 0.0373(17) 0.029(2) 0.0355(16) 0.0103(14) 0.0023(13) -0.0027(15)
C27 0.060(2) 0.048(3) 0.047(2) 0.0171(18) 0.0123(17) 0.016(2)
C28 0.077(3) 0.044(3) 0.069(3) 0.025(2) -0.003(2) 0.012(2)
C29 0.078(3) 0.053(3) 0.061(3) 0.034(2) 0.000(2) -0.010(2)
C30 0.069(3) 0.059(3) 0.055(2) 0.023(2) 0.019(2) -0.006(2)
C31 0.055(2) 0.045(3) 0.051(2) 0.0155(18) 0.0155(17) 0.008(2)
C32 0.0345(16) 0.035(2) 0.0367(16) 0.0091(14) 0.0040(13) -0.0010(15)
C33 0.055(2) 0.039(2) 0.0429(19) 0.0109(16) -0.0003(16) 0.0018(18)
C34 0.067(3) 0.064(3) 0.053(2) 0.016(2) -0.0158(19) 0.004(2)
C35 0.070(3) 0.071(3) 0.039(2) 0.004(2) -0.0068(19) -0.011(2)
C36 0.055(2) 0.046(2) 0.049(2) -0.0085(18) 0.0087(18) -0.0090(19)
C37 0.0409(18) 0.037(2) 0.0484(19) 0.0089(16) 0.0061(15) 0.0003(16)
I1 0.03773(15) 0.0528(2) 0.1112(3) 0.01973(16) -0.00295(14) 0.00269(13)
O1 0.066(2) 0.149(3) 0.0674(19) -0.026(2) 0.0013(16) 0.048(2)
O2 0.088(2) 0.094(3) 0.117(3) 0.072(2) 0.017(2) 0.042(2)
Ru 0.03178(14) 0.03361(19) 0.04156(15) 0.01075(11) 0.00354(10) 0.00594(12)

loop_
_geom_bond_atom_site_label_1
_geom_bond_atom_site_label_2
_geom_bond_distance
_geom_bond_site_symmetry_2
_geom_bond_publ_flag
C8 C9 1.386(5) . ?
C8 C13 1.408(5) . ?
C8 C7 1.471(5) . ?
C11 C12 1.363(6) . ?
C11 C10 1.367(6) . ?
C11 H11 0.93 . ?
C12 C13 1.371(6) . ?
C12 H12 0.93 . ?
C13 H13 0.93 . ?
C18 C17 1.362(6) . ?
C18 C19 1.373(5) . ?
C18 H18 0.93 . ?
C1 O1 1.143(4) . ?
C1 Ru 1.866(4) . ?
C2 O2 1.143(4) . ?
C2 Ru 1.879(4) . ?
C3 C4 1.434(4) . ?
C3 C7 1.448(4) . ?
C3 C32 1.480(4) . ?
C3 Ru 2.246(3) . ?
C4 C5 1.454(4) . ?
C4 C26 1.482(4) . ?
C4 Ru 2.252(3) . ?
C5 C6 1.423(5) . ?
C5 C20 1.481(4) . ?
C5 Ru 2.317(3) . ?
C6 C7 1.448(4) . ?
C6 C14 1.490(4) . ?
C6 Ru 2.276(3) . ?
C7 Ru 2.234(3) . ?
C9 C10 1.391(6) . ?
C9 H9 0.93 . ?
C10 H10 0.93 . ?
C14 C19 1.378(5) . ?
C14 C15 1.383(5) . ?
C15 C16 1.400(5) . ?
C15 H15 0.93 . ?
C16 C17 1.371(7) . ?
C16 H16 0.93 . ?
C17 H17 0.93 . ?
C19 H19 0.93 . ?
C20 C25 1.373(5) . ?
C20 C21 1.381(4) . ?
C21 C22 1.388(5) . ?
C21 H21 0.93 . ?
C22 C23 1.361(6) . ?
C22 H22 0.93 . ?
C23 C24 1.356(6) . ?
C23 H23 0.93 . ?
C24 C25 1.386(5) . ?
C24 H24 0.93 . ?
C25 H25 0.93 . ?
C26 C27 1.382(5) . ?
C26 C31 1.383(4) . ?
C27 C28 1.368(5) . ?
C27 H27 0.93 . ?
C28 C29 1.376(6) . ?
C28 H28 0.93 . ?
C29 C30 1.382(6) . ?
C29 H29 0.93 . ?
C30 C31 1.376(5) . ?
C30 H30 0.93 . ?
C31 H31 0.93 . ?
C32 C33 1.389(5) . ?
C32 C37 1.393(5) . ?
C33 C34 1.367(5) . ?
C33 H33 0.93 . ?
C34 C35 1.372(6) . ?
C34 H34 0.93 . ?
C35 C36 1.370(6) . ?
C35 H35 0.93 . ?
C36 C37 1.374(5) . ?
C36 H36 0.93 . ?
C37 H37 0.93 . ?
I1 Ru 2.7230(4) . ?
